data_4507449
loop_
_publ_author_name
'Zhan, Chao'
'Zou, Chao'
'Kong, Guo-Qiang'
'Wu, Chuan-De'

_publ_section_title
;
 Four Honeycomb Metal--Organic Frameworks with a Flexible Tripodal
 Polyaromatic Acid
;
_journal_issue 4
_journal_name_full 'Crystal Growth &amp; Design'
_journal_page_first 1429
_journal_paper_doi 10.1021/cg301161c
_journal_volume 13
_journal_year 2013
_chemical_formula_sum 'C66 H64 Co3 O23'
_chemical_formula_weight 1401.96
_chemical_name_systematic
; 
 ? 
;
_space_group_IT_number 2
_symmetry_cell_setting triclinic
_symmetry_space_group_name_Hall '-P 1'
_symmetry_space_group_name_H-M 'P -1'
_atom_sites_solution_hydrogens geom
_atom_sites_solution_primary direct
_atom_sites_solution_secondary difmap
_audit_creation_method SHELXL-97
_cell_angle_alpha 111.129(12)
_cell_angle_beta 93.381(11)
_cell_angle_gamma 109.639(13)
_cell_formula_units_Z 2
_cell_length_a 14.056(2)
_cell_length_b 18.053(2)
_cell_length_c 19.335(2)
_cell_measurement_reflns_used 16186
_cell_measurement_temperature 293(2)
_cell_measurement_theta_max 58.92
_cell_measurement_theta_min 4.63
_cell_volume 4218.7(11)
_computing_structure_refinement 'SHELXL-97 (Sheldrick, 1997)'
_computing_structure_solution 'SHELXS-97 (Sheldrick, 1990)'
_diffrn_ambient_temperature 293(2)
_diffrn_measured_fraction_theta_full 0.934
_diffrn_measured_fraction_theta_max 0.934
_diffrn_radiation_monochromator graphite
_diffrn_radiation_source 'fine-focus sealed tube'
_diffrn_radiation_type CuK\a
_diffrn_radiation_wavelength 1.54178
_diffrn_reflns_av_R_equivalents 0.1026
_diffrn_reflns_av_sigmaI/netI 0.3111
_diffrn_reflns_limit_h_max 15
_diffrn_reflns_limit_h_min -12
_diffrn_reflns_limit_k_max 20
_diffrn_reflns_limit_k_min -19
_diffrn_reflns_limit_l_max 21
_diffrn_reflns_limit_l_min -18
_diffrn_reflns_number 16186
_diffrn_reflns_theta_full 58.92
_diffrn_reflns_theta_max 58.92
_diffrn_reflns_theta_min 4.63
_exptl_absorpt_coefficient_mu 5.081
_exptl_absorpt_correction_T_max 0.633
_exptl_absorpt_correction_T_min 0.434
_exptl_absorpt_correction_type empirical
_exptl_absorpt_process_details CrysAlisPro
_exptl_crystal_colour red
_exptl_crystal_density_diffrn 1.104
_exptl_crystal_density_method 'not measured'
_exptl_crystal_description block
_exptl_crystal_F_000 1450
_exptl_crystal_size_max 0.33
_exptl_crystal_size_mid 0.16
_exptl_crystal_size_min 0.09
_platon_squeeze_details
;
;
_refine_diff_density_max 0.312
_refine_diff_density_min -0.197
_refine_diff_density_rms 0.046
_refine_ls_extinction_method none
_refine_ls_goodness_of_fit_ref 0.684
_refine_ls_hydrogen_treatment constr
_refine_ls_matrix_type full
_refine_ls_number_parameters 829
_refine_ls_number_reflns 11322
_refine_ls_number_restraints 0
_refine_ls_restrained_S_all 0.684
_refine_ls_R_factor_all 0.2178
_refine_ls_R_factor_gt 0.0936
_refine_ls_shift/su_max 0.001
_refine_ls_shift/su_mean 0.000
_refine_ls_structure_factor_coef Fsqd
_refine_ls_weighting_details 'calc w=1/[\s^2^(Fo^2^)+(0.0002P)^2^+0.0000P] where P=(Fo^2^+2Fc^2^)/3'
_refine_ls_weighting_scheme calc
_refine_ls_wR_factor_gt 0.1825
_refine_ls_wR_factor_ref 0.2428
_reflns_number_gt 2618
_reflns_number_total 11322
_reflns_threshold_expression >2sigma(I)
_cod_data_source_file cg301161c_si_002.cif
_cod_data_source_block New4
_cod_original_cell_volume 4218.7(9)
_cod_original_sg_symbol_H-M P-1
_cod_database_code 4507449

loop_
_symmetry_equiv_pos_as_xyz
'x, y, z'
'-x, -y, -z'

loop_
_atom_site_label
_atom_site_type_symbol
_atom_site_fract_x
_atom_site_fract_y
_atom_site_fract_z
_atom_site_U_iso_or_equiv
_atom_site_adp_type
_atom_site_occupancy
_atom_site_symmetry_multiplicity
_atom_site_calc_flag
_atom_site_refinement_flags
Co1 Co 0.42977(13) 0.89644(11) 0.23577(9) 0.1050(6) Uani 1 1 d .
Co2 Co -0.75864(14) -0.00648(11) 0.08881(10) 0.1120(6) Uani 1 1 d .
Co3 Co 0.59238(14) 0.77836(11) 0.19331(9) 0.1057(6) Uani 1 1 d .
O1 O 0.3876(7) 0.7988(6) 0.2753(5) 0.133(3) Uani 1 1 d .
O2 O 0.4953(8) 0.7327(5) 0.2546(4) 0.139(3) Uani 1 1 d .
O3 O 0.3971(6) 0.8156(5) 1.1252(5) 0.120(2) Uani 1 1 d .
O4 O 0.4894(11) 0.7356(7) 1.0996(6) 0.184(4) Uani 1 1 d .
O5 O -0.2866(6) -0.1279(5) 0.2802(5) 0.130(3) Uani 1 1 d .
O6 O -0.4112(6) -0.0925(4) 0.2537(4) 0.109(2) Uani 1 1 d .
O7 O 0.2341(8) 0.5801(6) 0.7717(5) 0.144(3) Uani 1 1 d .
O8 O 0.2628(6) 0.5723(4) 0.4652(4) 0.110(2) Uani 1 1 d .
O9 O -0.0933(6) 0.2671(4) 0.4964(4) 0.107(2) Uani 1 1 d .
O10 O 0.2506(9) 0.9816(7) 0.9631(5) 0.155(3) Uani 1 1 d .
O11 O 0.1112(7) 0.9462(5) 1.0066(5) 0.135(3) Uani 1 1 d .
O12 O -0.7208(8) 0.1210(6) 0.1263(6) 0.139(4) Uani 1 1 d .
O13 O -0.6033(9) 0.1047(7) 0.1824(9) 0.223(6) Uani 1 1 d .
O14 O 0.2844(6) 0.9044(5) 0.2043(5) 0.125(2) Uani 1 1 d .
O15 O 0.1795(6) 0.9596(5) 0.1684(5) 0.124(2) Uani 1 1 d .
O16 O -0.0891(6) 0.8227(5) 0.6581(4) 0.120(2) Uani 1 1 d .
O17 O -0.0602(7) 0.8210(5) 0.3934(4) 0.122(2) Uani 1 1 d .
O18 O -0.4434(6) 0.5067(4) 0.3663(4) 0.111(2) Uani 1 1 d .
O19 O 0.4961(6) 1.0012(5) 0.2056(5) 0.142(3) Uani 1 1 d .
O20 O -0.6872(7) -0.0905(5) 0.0580(4) 0.136(3) Uani 1 1 d .
O21 O 0.6410(7) 0.6773(5) 0.1597(5) 0.151(3) Uani 1 1 d .
O22 O 0.7011(12) 0.8274(8) 0.1210(7) 0.241(6) Uani 1 1 d .
O23 O 0.4414(6) 0.9893(7) 0.3497(6) 0.180(4) Uani 1 1 d .
C1 C 0.2285(10) 0.6616(8) 0.8997(7) 0.131(4) Uani 1 1 d .
H1A H 0.1624 0.6567 0.8830 0.157 Uiso 1 1 calc R
C2 C 0.2705(13) 0.7047(8) 0.9756(7) 0.128(4) Uani 1 1 d .
H2A H 0.2351 0.7296 1.0100 0.154 Uiso 1 1 calc R
C3 C -0.3271(11) -0.0707(8) 0.2906(7) 0.110(4) Uani 1 1 d .
C4 C 0.2776(13) 0.6257(8) 0.8478(7) 0.128(4) Uani 1 1 d .
C5 C -0.1118(9) 0.1180(7) 0.4394(6) 0.101(3) Uani 1 1 d .
H5A H -0.0461 0.1311 0.4646 0.121 Uiso 1 1 calc R
C6 C 0.3831(11) 0.6117(7) 0.3975(7) 0.120(4) Uani 1 1 d .
H6A H 0.4160 0.5810 0.4117 0.144 Uiso 1 1 calc R
C7 C 0.4170(13) 0.6693(15) 0.9454(10) 0.212(9) Uani 1 1 d .
H7A H 0.4816 0.6712 0.9622 0.254 Uiso 1 1 calc R
C8 C 0.0315(9) 0.3928(8) 0.6806(6) 0.122(4) Uani 1 1 d .
H8A H 0.0027 0.3316 0.6519 0.183 Uiso 1 1 calc R
H8B H -0.0206 0.4110 0.7025 0.183 Uiso 1 1 calc R
H8C H 0.0878 0.4075 0.7201 0.183 Uiso 1 1 calc R
C9 C 0.2515(8) 0.6639(7) 0.4018(5) 0.093(3) Uani 1 1 d .
H9A H 0.1926 0.6692 0.4188 0.111 Uiso 1 1 calc R
C10 C -0.1699(10) 0.0394(7) 0.3911(6) 0.114(4) Uani 1 1 d .
H10A H -0.1446 -0.0034 0.3854 0.137 Uiso 1 1 calc R
C11 C 0.4200(11) 0.7593(11) 1.0816(8) 0.120(4) Uani 1 1 d .
C12 C 0.3827(10) 0.7022(8) 0.3291(7) 0.111(3) Uani 1 1 d .
C13 C 0.3731(16) 0.6265(12) 0.8683(10) 0.181(6) Uani 1 1 d .
H13A H 0.4064 0.6001 0.8330 0.217 Uiso 1 1 calc R
C14 C 0.2949(10) 0.7058(7) 0.3589(6) 0.110(3) Uani 1 1 d .
H14A H 0.2640 0.7397 0.3483 0.132 Uiso 1 1 calc R
C15 C 0.2944(9) 0.6132(8) 0.4205(7) 0.104(3) Uani 1 1 d .
C16 C 0.4222(10) 0.7528(9) 0.2835(7) 0.110(4) Uani 1 1 d .
C17 C 0.1146(8) 0.5267(7) 0.6596(6) 0.096(3) Uani 1 1 d .
C18 C 0.1316(9) 0.5745(7) 0.7449(6) 0.109(3) Uani 1 1 d .
H18A H 0.1301 0.6312 0.7581 0.131 Uiso 1 1 calc R
H18B H 0.0800 0.5426 0.7658 0.131 Uiso 1 1 calc R
C19 C 0.1358(7) 0.5242(6) 0.5345(5) 0.082(3) Uani 1 1 d .
C20 C 0.0736(8) 0.3839(7) 0.4187(6) 0.112(3) Uani 1 1 d .
H20A H 0.0445 0.3233 0.4064 0.168 Uiso 1 1 calc R
H20B H 0.1383 0.3983 0.4028 0.168 Uiso 1 1 calc R
H20C H 0.0270 0.3989 0.3931 0.168 Uiso 1 1 calc R
C21 C 0.3672(12) 0.7092(9) 0.9984(7) 0.126(4) Uani 1 1 d .
C22 C 0.4277(10) 0.6566(8) 0.3519(7) 0.121(4) Uani 1 1 d .
H22A H 0.4890 0.6543 0.3375 0.146 Uiso 1 1 calc R
C23 C 0.2095(10) 0.6651(7) 0.6478(7) 0.130(4) Uani 1 1 d .
H23A H 0.2301 0.6853 0.6093 0.196 Uiso 1 1 calc R
H23B H 0.2696 0.6791 0.6837 0.196 Uiso 1 1 calc R
H23C H 0.1657 0.6921 0.6731 0.196 Uiso 1 1 calc R
C24 C -0.2480(10) 0.1641(7) 0.4157(7) 0.116(4) Uani 1 1 d .
H24A H -0.2749 0.2065 0.4248 0.139 Uiso 1 1 calc R
C25 C -0.3041(8) 0.0788(7) 0.3643(6) 0.111(3) Uani 1 1 d .
H25A H -0.3707 0.0648 0.3400 0.133 Uiso 1 1 calc R
C26 C 0.1632(9) 0.5689(7) 0.4824(6) 0.113(3) Uani 1 1 d .
H26A H 0.1112 0.5383 0.4359 0.136 Uiso 1 1 calc R
H26B H 0.1647 0.6268 0.5060 0.136 Uiso 1 1 calc R
C27 C 0.0908(7) 0.4335(6) 0.5041(5) 0.083(3) Uani 1 1 d .
C28 C 0.0601(7) 0.3902(7) 0.5506(6) 0.090(3) Uani 1 1 d .
C29 C -0.2666(10) 0.0153(6) 0.3478(6) 0.100(3) Uani 1 1 d .
C30 C -0.1526(10) 0.1811(7) 0.4514(6) 0.106(3) Uani 1 1 d .
C31 C 0.0704(7) 0.4373(7) 0.6288(5) 0.084(3) Uani 1 1 d .
C32 C 0.1511(8) 0.5685(6) 0.6117(7) 0.096(3) Uani 1 1 d .
C33 C 0.0157(8) 0.2936(6) 0.5193(5) 0.091(3) Uani 1 1 d .
H33A H 0.0448 0.2701 0.4763 0.110 Uiso 1 1 calc R
H33B H 0.0307 0.2740 0.5576 0.110 Uiso 1 1 calc R
C34 C 0.1624(10) 0.8671(7) 0.3077(7) 0.113(3) Uani 1 1 d .
H34A H 0.2264 0.8628 0.3111 0.135 Uiso 1 1 calc R
C35 C 0.1513(15) 0.9507(10) 0.9517(9) 0.134(5) Uani 1 1 d .
C36 C -0.3322(9) 0.6361(8) 0.5713(7) 0.132(4) Uani 1 1 d .
H36A H -0.3158 0.6753 0.6235 0.198 Uiso 1 1 calc R
H36B H -0.3056 0.5924 0.5662 0.198 Uiso 1 1 calc R
H36C H -0.4058 0.6100 0.5538 0.198 Uiso 1 1 calc R
C37 C 0.0419(9) 0.9067(6) 0.2547(6) 0.105(3) Uani 1 1 d .
H37A H 0.0248 0.9303 0.2227 0.126 Uiso 1 1 calc R
C38 C 0.0972(10) 0.8426(7) 0.3525(7) 0.110(3) Uani 1 1 d .
H38A H 0.1162 0.8218 0.3863 0.132 Uiso 1 1 calc R
C39 C 0.0844(11) 0.9162(8) 0.8744(7) 0.118(4) Uani 1 1 d .
C40 C 0.1236(11) 0.8958(8) 0.8116(9) 0.138(4) Uani 1 1 d .
H40A H 0.1923 0.9017 0.8174 0.165 Uiso 1 1 calc R
C41 C -0.5715(10) 0.3911(7) 0.2651(7) 0.108(3) Uani 1 1 d .
H41A H -0.5942 0.4303 0.2561 0.130 Uiso 1 1 calc R
C42 C -0.0739(11) 0.8798(8) 0.7962(8) 0.144(5) Uani 1 1 d .
H42A H -0.1423 0.8748 0.7926 0.173 Uiso 1 1 calc R
C43 C -0.4449(9) 0.3613(7) 0.3279(7) 0.112(3) Uani 1 1 d .
H43A H -0.3831 0.3813 0.3617 0.134 Uiso 1 1 calc R
C44 C 0.1335(9) 0.8983(6) 0.2570(6) 0.091(3) Uani 1 1 d .
C45 C -0.2683(8) 0.6791(8) 0.3997(7) 0.104(3) Uani 1 1 d .
C46 C -0.0289(9) 0.8819(7) 0.2980(8) 0.111(4) Uani 1 1 d .
H46A H -0.0928 0.8865 0.2950 0.133 Uiso 1 1 calc R
C47 C 0.0695(10) 0.8669(8) 0.7396(7) 0.126(4) Uani 1 1 d .
H47A H 0.1010 0.8545 0.6983 0.151 Uiso 1 1 calc R
C48 C -0.2857(9) 0.6831(8) 0.5259(7) 0.099(3) Uani 1 1 d .
C49 C -0.4975(10) 0.2717(8) 0.2820(8) 0.134(4) Uani 1 1 d .
H49A H -0.4741 0.2318 0.2887 0.161 Uiso 1 1 calc R
C50 C -0.2294(8) 0.7705(7) 0.5611(6) 0.092(3) Uani 1 1 d .
C51 C -0.1627(9) 0.8162(7) 0.3879(6) 0.104(3) Uani 1 1 d .
H51A H -0.2004 0.7836 0.3358 0.125 Uiso 1 1 calc R
H51B H -0.1639 0.8734 0.4052 0.125 Uiso 1 1 calc R
C52 C 0.2053(11) 0.9216(8) 0.2100(7) 0.112(3) Uani 1 1 d .
C53 C -0.6472(17) 0.1511(10) 0.1691(12) 0.142(6) Uani 1 1 d .
C54 C -0.1360(8) 0.9117(6) 0.5506(6) 0.103(3) Uani 1 1 d .
H54A H -0.1155 0.9327 0.5125 0.154 Uiso 1 1 calc R
H54B H -0.0759 0.9269 0.5872 0.154 Uiso 1 1 calc R
H54C H -0.1814 0.9371 0.5755 0.154 Uiso 1 1 calc R
C55 C -0.4884(9) 0.4197(7) 0.3209(6) 0.095(3) Uani 1 1 d .
C56 C -0.2850(10) 0.6303(7) 0.3156(6) 0.128(4) Uani 1 1 d .
H56A H -0.3241 0.5704 0.3023 0.192 Uiso 1 1 calc R
H56B H -0.2195 0.6375 0.3011 0.192 Uiso 1 1 calc R
H56C H -0.3222 0.6519 0.2898 0.192 Uiso 1 1 calc R
C57 C -0.3433(9) 0.5397(6) 0.4135(7) 0.113(4) Uani 1 1 d .
H57A H -0.2972 0.5191 0.3838 0.136 Uiso 1 1 calc R
H57B H -0.3485 0.5198 0.4540 0.136 Uiso 1 1 calc R
C58 C -0.3005(8) 0.6384(7) 0.4469(7) 0.105(3) Uani 1 1 d .
C59 C -0.6223(9) 0.3042(8) 0.2216(6) 0.099(3) Uani 1 1 d .
H59A H -0.6837 0.2852 0.1876 0.118 Uiso 1 1 calc R
C60 C 0.0045(10) 0.8496(6) 0.3460(6) 0.100(3) Uani 1 1 d .
C61 C -0.5850(9) 0.2450(7) 0.2270(6) 0.104(3) Uani 1 1 d .
C62 C -0.1926(6) 0.8125(6) 0.5131(5) 0.078(2) Uani 1 1 d .
C63 C -0.0190(14) 0.9097(8) 0.8671(6) 0.132(4) Uani 1 1 d .
H63A H -0.0481 0.9254 0.9093 0.159 Uiso 1 1 calc R
C64 C -0.1943(9) 0.8160(7) 0.6462(5) 0.112(4) Uani 1 1 d .
H64A H -0.1979 0.8724 0.6647 0.134 Uiso 1 1 calc R
H64B H -0.2356 0.7826 0.6712 0.134 Uiso 1 1 calc R
C65 C -0.0416(10) 0.8559(6) 0.7290(7) 0.105(3) Uani 1 1 d .
C66 C -0.2095(8) 0.7729(7) 0.4364(5) 0.092(3) Uani 1 1 d .

loop_
_atom_site_aniso_label
_atom_site_aniso_U_11
_atom_site_aniso_U_22
_atom_site_aniso_U_33
_atom_site_aniso_U_23
_atom_site_aniso_U_13
_atom_site_aniso_U_12
Co1 0.1007(13) 0.1075(12) 0.1062(12) 0.0431(9) 0.0195(9) 0.0396(10)
Co2 0.1167(14) 0.1051(12) 0.1101(12) 0.0424(9) 0.0242(10) 0.0387(11)
Co3 0.1108(13) 0.1014(11) 0.0969(11) 0.0294(9) 0.0199(10) 0.0430(10)
O1 0.141(8) 0.158(7) 0.151(7) 0.090(6) 0.047(5) 0.083(6)
O2 0.188(9) 0.111(5) 0.138(6) 0.063(4) 0.076(6) 0.060(6)
O3 0.110(6) 0.115(6) 0.136(6) 0.051(5) 0.016(5) 0.048(5)
O4 0.212(12) 0.185(9) 0.129(7) 0.020(6) 0.020(7) 0.095(9)
O5 0.127(6) 0.095(5) 0.153(6) 0.038(4) 0.014(5) 0.042(5)
O6 0.095(5) 0.109(5) 0.129(5) 0.055(4) 0.012(4) 0.041(4)
O7 0.163(8) 0.168(7) 0.105(6) 0.030(5) 0.017(5) 0.096(6)
O8 0.101(5) 0.124(5) 0.141(6) 0.079(5) 0.050(5) 0.054(4)
O9 0.089(5) 0.085(5) 0.138(5) 0.030(4) 0.032(4) 0.038(4)
O10 0.124(7) 0.228(10) 0.147(7) 0.108(6) 0.040(6) 0.070(7)
O11 0.150(7) 0.120(5) 0.104(6) 0.028(4) 0.021(5) 0.034(5)
O12 0.118(7) 0.125(7) 0.142(8) 0.040(6) 0.004(6) 0.027(6)
O13 0.165(10) 0.109(7) 0.304(15) 0.012(8) -0.017(9) 0.031(7)
O14 0.093(5) 0.155(6) 0.156(6) 0.080(5) 0.055(5) 0.058(5)
O15 0.120(6) 0.120(5) 0.116(6) 0.045(5) 0.028(5) 0.029(5)
O16 0.098(6) 0.155(6) 0.084(5) 0.021(4) -0.004(4) 0.055(5)
O17 0.123(6) 0.149(6) 0.143(6) 0.094(5) 0.058(5) 0.068(5)
O18 0.111(6) 0.080(4) 0.124(5) 0.024(4) 0.016(5) 0.035(4)
O19 0.129(6) 0.158(6) 0.172(7) 0.094(5) 0.046(5) 0.063(5)
O20 0.168(7) 0.141(6) 0.099(5) 0.042(4) 0.022(5) 0.068(5)
O21 0.190(9) 0.155(6) 0.153(6) 0.071(5) 0.055(6) 0.106(6)
O22 0.302(16) 0.207(10) 0.179(9) 0.071(8) 0.023(10) 0.070(11)
O23 0.095(6) 0.220(9) 0.203(9) 0.095(7) -0.018(6) 0.032(6)
C1 0.133(10) 0.155(10) 0.100(9) 0.035(8) 0.006(8) 0.072(9)
C2 0.164(13) 0.124(9) 0.091(9) 0.037(7) 0.000(8) 0.061(9)
C3 0.106(9) 0.116(10) 0.138(9) 0.058(8) 0.011(8) 0.074(8)
C4 0.129(11) 0.144(10) 0.084(9) 0.014(7) 0.019(8) 0.058(9)
C5 0.105(8) 0.077(7) 0.112(8) 0.037(6) 0.011(6) 0.028(7)
C6 0.134(11) 0.120(9) 0.141(9) 0.064(8) 0.045(8) 0.076(8)
C7 0.161(15) 0.34(2) 0.120(12) 0.043(14) 0.016(11) 0.142(17)
C8 0.116(9) 0.160(10) 0.103(7) 0.071(7) 0.026(6) 0.050(8)
C9 0.101(8) 0.111(7) 0.100(7) 0.062(6) 0.039(6) 0.055(6)
C10 0.128(10) 0.092(8) 0.100(7) 0.008(6) -0.014(7) 0.054(8)
C11 0.086(9) 0.136(11) 0.121(11) 0.045(9) -0.003(8) 0.033(8)
C12 0.105(9) 0.109(8) 0.140(9) 0.060(8) 0.051(8) 0.050(7)
C13 0.158(16) 0.231(17) 0.124(13) 0.047(11) 0.016(11) 0.067(14)
C14 0.128(10) 0.116(8) 0.105(7) 0.059(7) 0.024(7) 0.055(7)
C15 0.100(8) 0.126(8) 0.128(8) 0.074(7) 0.060(7) 0.061(7)
C16 0.089(8) 0.126(10) 0.136(10) 0.063(8) 0.053(7) 0.050(8)
C17 0.092(7) 0.097(8) 0.090(7) 0.029(7) 0.015(6) 0.038(6)
C18 0.111(9) 0.110(8) 0.107(8) 0.037(6) 0.013(7) 0.052(7)
C19 0.094(7) 0.094(7) 0.089(7) 0.048(6) 0.040(5) 0.058(6)
C20 0.104(8) 0.107(7) 0.135(9) 0.054(7) 0.017(7) 0.048(7)
C21 0.125(11) 0.161(11) 0.085(8) 0.036(7) 0.008(8) 0.064(9)
C22 0.108(9) 0.129(9) 0.144(10) 0.064(8) 0.061(8) 0.049(8)
C23 0.158(11) 0.119(9) 0.150(10) 0.073(8) 0.034(8) 0.075(9)
C24 0.100(9) 0.087(8) 0.147(9) 0.030(7) 0.011(8) 0.040(7)
C25 0.079(7) 0.101(8) 0.138(9) 0.043(7) 0.005(6) 0.026(7)
C26 0.121(10) 0.108(8) 0.113(8) 0.050(6) 0.035(7) 0.042(7)
C27 0.089(7) 0.079(6) 0.079(6) 0.025(5) 0.023(5) 0.035(5)
C28 0.071(6) 0.113(8) 0.088(7) 0.046(6) 0.025(5) 0.031(6)
C29 0.134(10) 0.067(7) 0.103(7) 0.030(6) 0.025(7) 0.047(7)
C30 0.113(9) 0.068(7) 0.123(8) 0.023(6) 0.003(7) 0.040(7)
C31 0.080(6) 0.095(7) 0.076(6) 0.037(6) 0.018(5) 0.031(6)
C32 0.092(7) 0.072(6) 0.124(9) 0.036(6) 0.040(7) 0.033(6)
C33 0.093(8) 0.074(6) 0.099(7) 0.029(5) 0.027(6) 0.028(6)
C34 0.117(9) 0.115(8) 0.122(9) 0.051(7) 0.031(8) 0.059(7)
C35 0.166(15) 0.171(12) 0.128(12) 0.092(10) 0.074(12) 0.100(12)
C36 0.115(9) 0.139(9) 0.151(10) 0.065(8) 0.037(8) 0.052(8)
C37 0.093(8) 0.105(7) 0.118(8) 0.040(6) 0.007(7) 0.048(7)
C38 0.106(9) 0.130(9) 0.137(9) 0.079(7) 0.040(8) 0.068(8)
C39 0.111(10) 0.151(10) 0.094(9) 0.042(7) 0.016(8) 0.062(8)
C40 0.114(10) 0.170(11) 0.117(10) 0.043(9) 0.030(9) 0.055(9)
C41 0.124(10) 0.083(8) 0.111(8) 0.037(6) 0.015(8) 0.036(7)
C42 0.142(11) 0.173(12) 0.088(9) 0.008(8) -0.004(8) 0.079(10)
C43 0.105(8) 0.084(7) 0.140(9) 0.043(7) 0.002(7) 0.037(7)
C44 0.086(8) 0.097(7) 0.092(7) 0.041(6) 0.019(6) 0.035(6)
C45 0.094(8) 0.121(9) 0.105(8) 0.056(8) 0.035(6) 0.037(7)
C46 0.079(7) 0.098(7) 0.153(10) 0.041(7) 0.049(7) 0.036(6)
C47 0.106(10) 0.153(10) 0.095(8) 0.027(7) 0.013(7) 0.049(8)
C48 0.101(8) 0.120(9) 0.106(8) 0.068(7) 0.047(7) 0.050(7)
C49 0.116(10) 0.102(9) 0.163(11) 0.032(8) 0.000(9) 0.045(8)
C50 0.092(7) 0.102(8) 0.088(7) 0.042(6) 0.033(6) 0.037(6)
C51 0.102(8) 0.116(8) 0.107(7) 0.051(6) 0.032(6) 0.047(7)
C52 0.099(10) 0.121(9) 0.109(9) 0.040(7) 0.023(8) 0.040(8)
C53 0.174(17) 0.099(13) 0.204(18) 0.085(13) 0.084(15) 0.081(14)
C54 0.098(7) 0.084(6) 0.108(7) 0.022(5) 0.025(6) 0.031(6)
C55 0.087(8) 0.093(8) 0.099(7) 0.037(6) 0.022(6) 0.031(7)
C56 0.155(11) 0.111(8) 0.107(8) 0.042(7) 0.025(7) 0.040(8)
C57 0.097(8) 0.088(7) 0.119(8) 0.014(6) -0.001(7) 0.025(6)
C58 0.085(7) 0.107(8) 0.101(8) 0.028(7) 0.020(6) 0.028(6)
C59 0.107(8) 0.116(9) 0.092(7) 0.047(6) 0.028(6) 0.059(8)
C60 0.115(9) 0.088(7) 0.113(8) 0.052(6) 0.021(7) 0.046(7)
C61 0.094(8) 0.102(8) 0.119(8) 0.038(7) 0.012(7) 0.050(7)
C62 0.069(6) 0.094(7) 0.071(6) 0.031(5) 0.029(5) 0.030(5)
C63 0.195(15) 0.137(10) 0.077(8) 0.041(7) 0.035(9) 0.079(10)
C64 0.120(10) 0.128(8) 0.078(7) 0.027(6) -0.001(6) 0.054(7)
C65 0.114(10) 0.087(7) 0.097(9) 0.028(6) -0.001(7) 0.032(7)
C66 0.110(8) 0.096(7) 0.084(7) 0.054(6) 0.019(6) 0.037(6)

loop_
_atom_type_symbol
_atom_type_description
_atom_type_scat_dispersion_real
_atom_type_scat_dispersion_imag
_atom_type_scat_source
C C 0.0181 0.0091 'International Tables Vol C Tables 4.2.6.8 and 6.1.1.4'
H H 0.0000 0.0000 'International Tables Vol C Tables 4.2.6.8 and 6.1.1.4'
O O 0.0492 0.0322 'International Tables Vol C Tables 4.2.6.8 and 6.1.1.4'
Co Co -2.3653 3.6143 'International Tables Vol C Tables 4.2.6.8 and 6.1.1.4'

loop_
_geom_angle_atom_site_label_1
_geom_angle_atom_site_label_2
_geom_angle_atom_site_label_3
_geom_angle
_geom_angle_site_symmetry_1
_geom_angle_site_symmetry_3
O3 Co1 O1 94.9(3) 1_554 .
O3 Co1 O19 89.2(3) 1_554 .
O1 Co1 O19 170.9(4) . .
O3 Co1 O14 82.6(3) 1_554 .
O1 Co1 O14 103.3(4) . .
O19 Co1 O14 85.2(3) . .
O3 Co1 O6 94.0(3) 1_554 1_665
O1 Co1 O6 89.6(3) . 1_665
O19 Co1 O6 82.0(3) . 1_665
O14 Co1 O6 166.8(3) . 1_665
O3 Co1 O23 169.6(3) 1_554 .
O1 Co1 O23 89.1(4) . .
O19 Co1 O23 88.2(4) . .
O14 Co1 O23 87.1(3) . .
O6 Co1 O23 95.7(3) 1_665 .
O15 Co2 O12 106.0(4) 1_445 .
O15 Co2 O20 97.2(4) 1_445 .
O12 Co2 O20 138.1(4) . .
O15 Co2 O11 100.6(4) 1_445 1_444
O12 Co2 O11 101.9(4) . 1_444
O20 Co2 O11 107.6(3) . 1_444
O15 Co2 O10 155.4(3) 1_445 1_444
O12 Co2 O10 91.3(4) . 1_444
O20 Co2 O10 80.2(3) . 1_444
O11 Co2 O10 58.0(4) 1_444 1_444
O4 Co3 O2 97.8(5) 1_554 .
O4 Co3 O21 96.6(4) 1_554 .
O2 Co3 O21 95.0(4) . .
O4 Co3 O5 153.5(5) 1_554 1_665
O2 Co3 O5 99.5(4) . 1_665
O21 Co3 O5 101.7(4) . 1_665
O4 Co3 O6 100.2(4) 1_554 1_665
O2 Co3 O6 89.6(3) . 1_665
O21 Co3 O6 161.8(4) . 1_665
O5 Co3 O6 60.1(3) 1_665 1_665
O4 Co3 O22 81.2(5) 1_554 .
O2 Co3 O22 178.6(4) . .
O21 Co3 O22 84.3(4) . .
O5 Co3 O22 81.8(4) 1_665 .
O6 Co3 O22 91.5(4) 1_665 .
O4 Co3 C3 126.7(5) 1_554 1_665
O2 Co3 C3 96.1(4) . 1_665
O21 Co3 C3 133.0(4) . 1_665
O5 Co3 C3 31.3(3) 1_665 1_665
O6 Co3 C3 28.8(3) 1_665 1_665
O22 Co3 C3 85.3(4) . 1_665
C16 O1 Co1 136.4(10) . .
C16 O2 Co3 132.8(9) . .
C11 O3 Co1 141.5(9) . 1_556
C11 O4 Co3 133.3(10) . 1_556
C3 O5 Co3 93.0(8) . 1_445
C3 O6 Co1 155.4(8) . 1_445
C3 O6 Co3 88.4(7) . 1_445
Co1 O6 Co3 108.4(3) 1_445 1_445
C4 O7 C18 118.4(10) . .
C15 O8 C26 114.1(9) . .
C30 O9 C33 119.4(8) . .
C35 O10 Co2 84.2(8) . 1_666
C35 O11 Co2 100.3(10) . 1_666
C53 O12 Co2 105.6(12) . .
C52 O14 Co1 160.5(8) . .
C52 O15 Co2 132.1(9) . 1_665
C65 O16 C64 115.5(9) . .
C51 O17 C60 121.6(9) . .
C55 O18 C57 118.4(8) . .
C4 C1 C2 123.7(14) . .
C4 C1 H1A 118.2 . .
C2 C1 H1A 118.2 . .
C1 C2 C21 116.6(13) . .
C1 C2 H2A 121.7 . .
C21 C2 H2A 121.7 . .
O6 C3 O5 118.4(12) . .
O6 C3 C29 125.0(11) . .
O5 C3 C29 116.6(11) . .
O6 C3 Co3 62.8(7) . 1_445
O5 C3 Co3 55.7(6) . 1_445
C29 C3 Co3 172.0(10) . 1_445
C1 C4 C13 121.6(14) . .
C1 C4 O7 123.6(14) . .
C13 C4 O7 114.6(13) . .
C10 C5 C30 117.4(11) . .
C10 C5 H5A 121.3 . .
C30 C5 H5A 121.3 . .
C15 C6 C22 121.7(12) . .
C15 C6 H6A 119.2 . .
C22 C6 H6A 119.2 . .
C13 C7 C21 122.1(16) . .
C13 C7 H7A 118.9 . .
C21 C7 H7A 118.9 . .
C31 C8 H8A 109.5 . .
C31 C8 H8B 109.5 . .
H8A C8 H8B 109.5 . .
C31 C8 H8C 109.5 . .
H8A C8 H8C 109.5 . .
H8B C8 H8C 109.5 . .
C14 C9 C15 120.2(10) . .
C14 C9 H9A 119.9 . .
C15 C9 H9A 119.9 . .
C5 C10 C29 125.0(11) . .
C5 C10 H10A 117.5 . .
C29 C10 H10A 117.5 . .
O3 C11 O4 124.6(13) . .
O3 C11 C21 123.0(15) . .
O4 C11 C21 112.4(15) . .
C22 C12 C14 113.6(12) . .
C22 C12 C16 127.0(13) . .
C14 C12 C16 119.2(14) . .
C4 C13 C7 115.8(16) . .
C4 C13 H13A 122.1 . .
C7 C13 H13A 122.1 . .
C9 C14 C12 125.4(12) . .
C9 C14 H14A 117.3 . .
C12 C14 H14A 117.3 . .
O8 C15 C6 116.3(12) . .
O8 C15 C9 126.3(10) . .
C6 C15 C9 117.0(12) . .
O1 C16 O2 128.4(14) . .
O1 C16 C12 122.6(12) . .
O2 C16 C12 109.0(15) . .
C31 C17 C32 118.7(9) . .
C31 C17 C18 118.2(11) . .
C32 C17 C18 122.7(10) . .
O7 C18 C17 102.8(8) . .
O7 C18 H18A 111.2 . .
C17 C18 H18A 111.2 . .
O7 C18 H18B 111.2 . .
C17 C18 H18B 111.2 . .
H18A C18 H18B 109.1 . .
C32 C19 C27 118.3(9) . .
C32 C19 C26 122.4(9) . .
C27 C19 C26 119.3(9) . .
C27 C20 H20A 109.5 . .
C27 C20 H20B 109.5 . .
H20A C20 H20B 109.5 . .
C27 C20 H20C 109.5 . .
H20A C20 H20C 109.5 . .
H20B C20 H20C 109.5 . .
C2 C21 C7 120.2(13) . .
C2 C21 C11 119.2(13) . .
C7 C21 C11 120.6(15) . .
C12 C22 C6 121.8(12) . .
C12 C22 H22A 119.1 . .
C6 C22 H22A 119.1 . .
C32 C23 H23A 109.5 . .
C32 C23 H23B 109.5 . .
H23A C23 H23B 109.5 . .
C32 C23 H23C 109.5 . .
H23A C23 H23C 109.5 . .
H23B C23 H23C 109.5 . .
C30 C24 C25 116.2(10) . .
C30 C24 H24A 121.9 . .
C25 C24 H24A 121.9 . .
C29 C25 C24 123.8(11) . .
C29 C25 H25A 118.1 . .
C24 C25 H25A 118.1 . .
O8 C26 C19 110.2(9) . .
O8 C26 H26A 109.6 . .
C19 C26 H26A 109.6 . .
O8 C26 H26B 109.6 . .
C19 C26 H26B 109.6 . .
H26A C26 H26B 108.1 . .
C28 C27 C19 120.7(9) . .
C28 C27 C20 120.6(9) . .
C19 C27 C20 118.7(9) . .
C27 C28 C31 119.8(9) . .
C27 C28 C33 121.2(9) . .
C31 C28 C33 119.0(9) . .
C25 C29 C10 114.6(10) . .
C25 C29 C3 120.8(12) . .
C10 C29 C3 124.5(11) . .
C24 C30 O9 116.0(10) . .
C24 C30 C5 122.6(10) . .
O9 C30 C5 121.1(11) . .
C17 C31 C28 120.1(10) . .
C17 C31 C8 118.4(9) . .
C28 C31 C8 121.5(9) . .
C19 C32 C17 122.1(9) . .
C19 C32 C23 120.0(11) . .
C17 C32 C23 117.9(10) . .
O9 C33 C28 106.5(8) . .
O9 C33 H33A 110.4 . .
C28 C33 H33A 110.4 . .
O9 C33 H33B 110.4 . .
C28 C33 H33B 110.4 . .
H33A C33 H33B 108.6 . .
C38 C34 C44 120.7(11) . .
C38 C34 H34A 119.6 . .
C44 C34 H34A 119.6 . .
O11 C35 O10 117.6(15) . .
O11 C35 C39 120.2(16) . .
O10 C35 C39 122.1(13) . .
C48 C36 H36A 109.5 . .
C48 C36 H36B 109.5 . .
H36A C36 H36B 109.5 . .
C48 C36 H36C 109.5 . .
H36A C36 H36C 109.5 . .
H36B C36 H36C 109.5 . .
C44 C37 C46 123.5(12) . .
C44 C37 H37A 118.2 . .
C46 C37 H37A 118.2 . .
C60 C38 C34 118.1(11) . .
C60 C38 H38A 121.0 . .
C34 C38 H38A 121.0 . .
C40 C39 C63 118.7(12) . .
C40 C39 C35 120.7(14) . .
C63 C39 C35 120.4(12) . .
C39 C40 C47 124.6(13) . .
C39 C40 H40A 117.7 . .
C47 C40 H40A 117.7 . .
C55 C41 C59 120.2(11) . .
C55 C41 H41A 119.9 . .
C59 C41 H41A 119.9 . .
C63 C42 C65 128.2(13) . .
C63 C42 H42A 115.9 . .
C65 C42 H42A 115.9 . .
C55 C43 C49 118.9(11) . .
C55 C43 H43A 120.5 . .
C49 C43 H43A 120.5 . .
C37 C44 C34 118.7(11) . .
C37 C44 C52 123.3(12) . .
C34 C44 C52 118.0(12) . .
C58 C45 C66 116.5(10) . .
C58 C45 C56 122.0(11) . .
C66 C45 C56 121.4(10) . .
C60 C46 C37 114.3(11) . .
C60 C46 H46A 122.8 . .
C37 C46 H46A 122.8 . .
C40 C47 C65 118.5(11) . .
C40 C47 H47A 120.8 . .
C65 C47 H47A 120.8 . .
C50 C48 C58 121.2(10) . .
C50 C48 C36 119.3(10) . .
C58 C48 C36 119.5(11) . .
C61 C49 C43 118.8(12) . .
C61 C49 H49A 120.6 . .
C43 C49 H49A 120.6 . .
C48 C50 C62 116.2(9) . .
C48 C50 C64 121.7(10) . .
C62 C50 C64 121.4(9) . .
O17 C51 C66 106.5(9) . .
O17 C51 H51A 110.4 . .
C66 C51 H51A 110.4 . .
O17 C51 H51B 110.4 . .
C66 C51 H51B 110.4 . .
H51A C51 H51B 108.6 . .
O14 C52 O15 120.0(13) . .
O14 C52 C44 124.1(15) . .
O15 C52 C44 115.8(13) . .
O12 C53 O13 120.7(17) . .
O12 C53 C61 132.3(17) . .
O13 C53 C61 106.7(18) . .
C62 C54 H54A 109.5 . .
C62 C54 H54B 109.5 . .
H54A C54 H54B 109.5 . .
C62 C54 H54C 109.5 . .
H54A C54 H54C 109.5 . .
H54B C54 H54C 109.5 . .
C41 C55 O18 118.4(11) . .
C41 C55 C43 119.8(10) . .
O18 C55 C43 121.5(10) . .
C45 C56 H56A 109.5 . .
C45 C56 H56B 109.5 . .
H56A C56 H56B 109.5 . .
C45 C56 H56C 109.5 . .
H56A C56 H56C 109.5 . .
H56B C56 H56C 109.5 . .
O18 C57 C58 109.2(9) . .
O18 C57 H57A 109.8 . .
C58 C57 H57A 109.8 . .
O18 C57 H57B 109.8 . .
C58 C57 H57B 109.8 . .
H57A C57 H57B 108.3 . .
C45 C58 C48 122.8(10) . .
C45 C58 C57 118.4(10) . .
C48 C58 C57 118.4(12) . .
C61 C59 C41 121.9(11) . .
C61 C59 H59A 119.0 . .
C41 C59 H59A 119.1 . .
C38 C60 C46 124.6(12) . .
C38 C60 O17 114.8(11) . .
C46 C60 O17 120.6(11) . .
C59 C61 C49 119.7(11) . .
C59 C61 C53 114.8(13) . .
C49 C61 C53 125.5(13) . .
C66 C62 C50 124.7(9) . .
C66 C62 C54 117.9(9) . .
C50 C62 C54 117.3(8) . .
C42 C63 C39 117.3(12) . .
C42 C63 H63A 121.3 . .
C39 C63 H63A 121.3 . .
O16 C64 C50 102.9(8) . .
O16 C64 H64A 111.2 . .
C50 C64 H64A 111.2 . .
O16 C64 H64B 111.2 . .
C50 C64 H64B 111.2 . .
H64A C64 H64B 109.1 . .
O16 C65 C42 132.9(12) . .
O16 C65 C47 114.3(11) . .
C42 C65 C47 112.7(11) . .
C62 C66 C45 118.4(9) . .
C62 C66 C51 123.9(9) . .
C45 C66 C51 117.3(9) . .

loop_
_geom_bond_atom_site_label_1
_geom_bond_atom_site_label_2
_geom_bond_distance
_geom_bond_site_symmetry_2
Co1 O3 2.024(9) 1_554
Co1 O1 2.090(10) .
Co1 O19 2.112(9) .
Co1 O14 2.164(9) .
Co1 O6 2.172(9) 1_665
Co1 O23 2.191(10) .
Co2 O15 1.994(9) 1_445
Co2 O12 2.009(11) .
Co2 O20 2.026(8) .
Co2 O11 2.056(9) 1_444
Co2 O10 2.378(9) 1_444
Co3 O4 1.976(13) 1_554
Co3 O2 2.021(9) .
Co3 O21 2.062(8) .
Co3 O5 2.064(8) 1_665
Co3 O6 2.219(7) 1_665
Co3 O22 2.304(15) .
Co3 C3 2.495(13) 1_665
O1 C16 1.145(14) .
O2 C16 1.292(14) .
O3 C11 1.218(16) .
O3 Co1 2.024(9) 1_556
O4 C11 1.266(16) .
O4 Co3 1.976(13) 1_556
O5 C3 1.299(12) .
O5 Co3 2.064(8) 1_445
O6 C3 1.203(12) .
O6 Co1 2.172(9) 1_445
O6 Co3 2.219(7) 1_445
O7 C4 1.378(14) .
O7 C18 1.459(13) .
O8 C15 1.332(13) .
O8 C26 1.444(12) .
O9 C30 1.390(11) .
O9 C33 1.430(11) .
O10 C35 1.288(16) .
O10 Co2 2.378(9) 1_666
O11 C35 1.245(14) .
O11 Co2 2.056(9) 1_666
O12 C53 1.12(2) .
O13 C53 1.278(19) .
O14 C52 1.250(14) .
O15 C52 1.335(15) .
O15 Co2 1.994(9) 1_665
O16 C65 1.309(12) .
O16 C64 1.440(12) .
O17 C51 1.410(12) .
O17 C60 1.435(13) .
O18 C55 1.383(11) .
O18 C57 1.435(12) .
C1 C4 1.348(16) .
C1 C2 1.369(15) .
C1 H1A 0.9300 .
C2 C21 1.370(16) .
C2 H2A 0.9300 .
C3 C29 1.456(16) .
C3 Co3 2.495(13) 1_445
C4 C13 1.371(19) .
C5 C10 1.315(13) .
C5 C30 1.394(14) .
C5 H5A 0.9300 .
C6 C15 1.352(15) .
C6 C22 1.438(17) .
C6 H6A 0.9300 .
C7 C13 1.39(2) .
C7 C21 1.396(18) .
C7 H7A 0.9300 .
C8 C31 1.515(15) .
C8 H8A 0.9600 .
C8 H8B 0.9600 .
C8 H8C 0.9600 .
C9 C14 1.355(14) .
C9 C15 1.384(15) .
C9 H9A 0.9300 .
C10 C29 1.394(15) .
C10 H10A 0.9300 .
C11 C21 1.522(17) .
C12 C22 1.360(17) .
C12 C14 1.403(15) .
C12 C16 1.489(19) .
C13 H13A 0.9300 .
C14 H14A 0.9300 .
C17 C31 1.391(13) .
C17 C32 1.411(15) .
C17 C18 1.520(13) .
C18 H18A 0.9700 .
C18 H18B 0.9700 .
C19 C32 1.378(13) .
C19 C27 1.412(13) .
C19 C26 1.496(14) .
C20 C27 1.525(13) .
C20 H20A 0.9600 .
C20 H20B 0.9600 .
C20 H20C 0.9600 .
C22 H22A 0.9300 .
C23 C32 1.515(14) .
C23 H23A 0.9600 .
C23 H23B 0.9600 .
C23 H23C 0.9600 .
C24 C30 1.352(14) .
C24 C25 1.403(14) .
C24 H24A 0.9300 .
C25 C29 1.362(14) .
C25 H25A 0.9300 .
C26 H26A 0.9700 .
C26 H26B 0.9700 .
C27 C28 1.391(13) .
C28 C31 1.412(12) .
C28 C33 1.502(13) .
C33 H33A 0.9700 .
C33 H33B 0.9700 .
C34 C38 1.372(15) .
C34 C44 1.396(15) .
C34 H34A 0.9300 .
C35 C39 1.508(19) .
C36 C48 1.465(16) .
C36 H36A 0.9600 .
C36 H36B 0.9600 .
C36 H36C 0.9600 .
C37 C44 1.346(13) .
C37 C46 1.400(15) .
C37 H37A 0.9300 .
C38 C60 1.354(14) .
C38 H38A 0.9300 .
C39 C40 1.345(16) .
C39 C63 1.413(17) .
C40 C47 1.368(17) .
C40 H40A 0.9300 .
C41 C55 1.356(14) .
C41 C59 1.380(13) .
C41 H41A 0.9300 .
C42 C63 1.352(16) .
C42 C65 1.371(16) .
C42 H42A 0.9300 .
C43 C55 1.424(14) .
C43 C49 1.426(14) .
C43 H43A 0.9300 .
C44 C52 1.456(16) .
C45 C58 1.372(15) .
C45 C66 1.476(14) .
C45 C56 1.503(15) .
C46 C60 1.394(16) .
C46 H46A 0.9300 .
C47 C65 1.498(15) .
C47 H47A 0.9300 .
C48 C50 1.379(14) .
C48 C58 1.410(14) .
C49 C61 1.398(15) .
C49 H49A 0.9300 .
C50 C62 1.416(13) .
C50 C64 1.511(13) .
C51 C66 1.477(14) .
C51 H51A 0.9700 .
C51 H51B 0.9700 .
C53 C61 1.55(2) .
C54 C62 1.551(12) .
C54 H54A 0.9600 .
C54 H54B 0.9600 .
C54 H54C 0.9600 .
C56 H56A 0.9600 .
C56 H56B 0.9600 .
C56 H56C 0.9600 .
C57 C58 1.536(15) .
C57 H57A 0.9700 .
C57 H57B 0.9700 .
C59 C61 1.371(14) .
C59 H59A 0.9300 .
C62 C66 1.359(11) .
C63 H63A 0.9300 .
C64 H64A 0.9700 .
C64 H64B 0.9700 .

loop_
_platon_squeeze_void_nr
_platon_squeeze_void_average_x
_platon_squeeze_void_average_y
_platon_squeeze_void_average_z
_platon_squeeze_void_volume
_platon_squeeze_void_count_electrons
_platon_squeeze_void_content
1 0.146 0.424 1.000 1255 204 ' '
2 0.500 0.000 0.500 296 54 ' '
